data_7112958
loop_
_publ_author_name
'Miras, Haralampos N.'
'Ochoa, M. Nieves Corella'
'Long, De-Liang'
'Cronin, Leroy'

_publ_section_title
;
 Controlling transformations in the assembly of polyoxometalate clusters:
 {Mo11V7}, {Mo17V8} and {Mo72V30}.
;
_journal_issue 43
_journal_name_full 'Chemical communications (Cambridge, England)'
_journal_page_first 8148
_journal_page_last 8150
_journal_paper_doi 10.1039/c0cc02849e
_journal_volume 46
_journal_year 2010
_chemical_formula_sum 'H68 Mo17 N10 O91 S V8'
_chemical_formula_weight 3735.20
_chemical_name_systematic
;
?
;
_space_group_IT_number 62
_symmetry_cell_setting orthorhombic
_symmetry_space_group_name_Hall '-P 2ac 2n'
_symmetry_space_group_name_H-M 'P n m a'
_atom_sites_solution_hydrogens none
_atom_sites_solution_primary direct
_atom_sites_solution_secondary difmap
_audit_creation_method SHELXL-97
_cell_angle_alpha 90.00
_cell_angle_beta 90.00
_cell_angle_gamma 90.00
_cell_formula_units_Z 4
_cell_length_a 15.6986(5)
_cell_length_b 21.4976(3)
_cell_length_c 25.9861(3)
_cell_measurement_reflns_used 9251
_cell_measurement_temperature 150(2)
_cell_measurement_theta_max 28.5
_cell_measurement_theta_min 3.01
_cell_volume 8769.8(3)
_computing_cell_refinement
;
CrysAlis RED, Oxford Diffraction Ltd.,
Version 1.171.32.5 (release 08-05-2007 CrysAlis171 .NET)
;
_computing_data_collection
;
CrysAlis CCD, Oxford Diffraction Ltd.,
Version 1.171.32.5 (release 08-05-2007 CrysAlis171 .NET)
;
_computing_data_reduction
;
CrysAlis RED, Oxford Diffraction Ltd.,
Version 1.171.32.5 (release 08-05-2007 CrysAlis171 .NET)
;
_computing_molecular_graphics 'Diamond v. 3.2'
_computing_publication_material 'SHELXL-97 (Sheldrick, 2008)'
_computing_structure_refinement 'SHELXL-97 (Sheldrick, 2008)'
_computing_structure_solution 'SHELXS-97 (Sheldrick, 2008)'
_diffrn_ambient_temperature 150(2)
_diffrn_detector_area_resol_mean 15.98
_diffrn_measured_fraction_theta_full 0.892
_diffrn_measured_fraction_theta_max 0.892
_diffrn_measurement_device_type 'Oxford Gemini Kappa CCD'
_diffrn_measurement_method '\w & \p scans'
_diffrn_radiation_monochromator graphite
_diffrn_radiation_source 'fine-focus sealed tube'
_diffrn_radiation_type MoK\a
_diffrn_radiation_wavelength 0.71073
_diffrn_reflns_av_R_equivalents 0.0616
_diffrn_reflns_av_sigmaI/netI 0.0808
_diffrn_reflns_limit_h_max 17
_diffrn_reflns_limit_h_min -10
_diffrn_reflns_limit_k_max 19
_diffrn_reflns_limit_k_min -26
_diffrn_reflns_limit_l_max 31
_diffrn_reflns_limit_l_min -32
_diffrn_reflns_number 32247
_diffrn_reflns_theta_full 26.00
_diffrn_reflns_theta_max 26.00
_diffrn_reflns_theta_min 3.14
_diffrn_standards_decay_% non
_exptl_absorpt_coefficient_mu 3.299
_exptl_absorpt_correction_T_max 0.778
_exptl_absorpt_correction_T_min 0.620
_exptl_absorpt_correction_type analytical
_exptl_absorpt_process_details
;
CrysAlis RED, Oxford Diffraction Ltd.,
Version 1.171.32.5 (release 08-05-2007 CrysAlis171 .NET)
(compiled May 8 2007,13:10:02)
Analytical numeric absorption correction using a multifaceted crystal
model based on expressions derived by R.C. Clark & J.S. Reid.
(Clark, R. C. & Reid, J. S. (1995). Acta Cryst. A51, 887-897)
;
_exptl_crystal_colour purple
_exptl_crystal_density_diffrn 2.829
_exptl_crystal_density_meas ?
_exptl_crystal_density_method 'not measured'
_exptl_crystal_description block
_exptl_crystal_F_000 7120
_exptl_crystal_size_max 0.16
_exptl_crystal_size_mid 0.10
_exptl_crystal_size_min 0.08
_refine_diff_density_max 1.83
_refine_diff_density_min -1.71
_refine_diff_density_rms 0.23
_refine_ls_extinction_coef none
_refine_ls_extinction_method none
_refine_ls_goodness_of_fit_ref 1.036
_refine_ls_hydrogen_treatment none
_refine_ls_matrix_type full
_refine_ls_number_parameters 552
_refine_ls_number_reflns 7900
_refine_ls_number_restraints 0
_refine_ls_restrained_S_all 1.036
_refine_ls_R_factor_all 0.0907
_refine_ls_R_factor_gt 0.0544
_refine_ls_shift/su_max 0.001
_refine_ls_shift/su_mean 0.000
_refine_ls_structure_factor_coef Fsqd
_refine_ls_weighting_details 'calc w=1/[\s^2^(Fo^2^)+(0.0831P)^2^+0.0000P] where P=(Fo^2^+2Fc^2^)/3'
_refine_ls_weighting_scheme calc
_refine_ls_wR_factor_gt 0.1414
_refine_ls_wR_factor_ref 0.1518
_reflns_number_gt 5446
_reflns_number_total 7900
_reflns_threshold_expression >2\s(I)
_cod_data_source_file c0cc02849e.txt
_cod_data_source_block nc2-70c2
_cod_depositor_comments
;
The following automatic conversions were performed:

'_symmetry_cell_setting' value 'Orthorhombic' changed to
'orthorhombic' according to
/usr/data/users/saulius/automatic-downloads/retrospective/RSC/lib/dictionaries/cif_core.dic
dictionary named 'cif_core.dic' version 2.4.2 from 2011-04-26.

Automatic conversion script
Id: cif_fix_values 2281 2013-09-26 08:29:07Z andrius 

The following automatic conversions were performed:

'_exptl_crystal_density_meas' value 'none' was changed to '?' - the
value is perceived as not measured.

Automatic conversion script
Id: cif_fix_values 3008 2015-01-20 13:52:24Z robertas 
;
_cod_original_sg_symbol_H-M Pnma
_cod_database_code 7112958

loop_
_symmetry_equiv_pos_as_xyz
'x, y, z'
'-x+1/2, -y, z+1/2'
'-x, y+1/2, -z'
'x+1/2, -y+1/2, -z+1/2'
'-x, -y, -z'
'x-1/2, y, -z-1/2'
'x, -y-1/2, z'
'-x-1/2, y-1/2, z-1/2'

loop_
_atom_site_label
_atom_site_type_symbol
_atom_site_fract_x
_atom_site_fract_y
_atom_site_fract_z
_atom_site_U_iso_or_equiv
_atom_site_adp_type
_atom_site_occupancy
_atom_site_symmetry_multiplicity
_atom_site_calc_flag
_atom_site_refinement_flags
Mo1 Mo 0.60325(8) 0.08461(4) 0.66743(3) 0.0161(3) Uani 1 1 d .
Mo2 Mo 0.75368(8) 0.17367(4) 0.58051(4) 0.0197(3) Uani 1 1 d .
Mo3 Mo 0.47692(8) 0.16196(4) 0.74683(3) 0.0157(3) Uani 1 1 d .
Mo4 Mo 0.23724(7) 0.08460(4) 0.55481(3) 0.0127(3) Uani 1 1 d .
Mo5 Mo 0.42369(8) 0.17280(4) 0.60416(3) 0.0168(3) Uani 1 1 d .
Mo6 Mo 0.55315(12) 0.2500 0.52424(5) 0.0189(4) Uani 1 2 d S
Mo7 Mo 0.51202(12) 0.2500 0.38249(5) 0.0194(4) Uani 1 2 d S
Mo8 Mo 0.07756(11) 0.16562(6) 0.51305(5) 0.0222(4) Uani 0.50 1 d P
Mo9 Mo 0.04637(10) 0.16596(5) 0.38470(4) 0.0202(4) Uani 0.60 1 d P
Mo10 Mo 0.34824(11) 0.16757(5) 0.34316(4) 0.0199(4) Uani 0.50 1 d P
Mo11 Mo 0.21057(12) 0.08398(6) 0.43059(5) 0.0240(4) Uani 0.50 1 d P
Mo20 Mo 0.18475(18) 0.2500 0.29929(7) 0.0453(7) Uani 0.80 2 d SP
V8 V 0.07756(11) 0.16562(6) 0.51305(5) 0.0222(4) Uani 0.50 1 d P
V9 V 0.04637(10) 0.16596(5) 0.38470(4) 0.0202(4) Uani 0.40 1 d P
V10 V 0.34824(11) 0.16757(5) 0.34316(4) 0.0199(4) Uani 0.50 1 d P
V11 V 0.21057(12) 0.08398(6) 0.43059(5) 0.0240(4) Uani 0.50 1 d P
V12 V 0.22507(19) 0.2500 0.58062(8) 0.0070(6) Uani 1 2 d S
V13 V 0.40678(14) 0.13881(7) 0.46893(6) 0.0093(4) Uani 1 1 d .
V14 V 0.6445(2) 0.2500 0.68500(9) 0.0145(7) Uani 1 2 d S
V15 V 0.18475(18) 0.2500 0.29929(7) 0.0453(7) Uani 0.20 2 d SP
S1 S 0.2258(3) 0.2500 0.43580(12) 0.0124(10) Uani 1 2 d S
N1 N 0.5721(10) 0.0510(5) 0.3687(5) 0.044(4) Uani 1 1 d .
N2 N 0.6783(10) 0.1325(5) 0.4340(4) 0.046(4) Uani 1 1 d .
N3 N 0.3376(9) 0.0290(4) 0.6918(4) 0.032(3) Uani 1 1 d .
N4 N 0.7270(8) 0.1426(4) 0.7991(3) 0.023(3) Uani 1 1 d .
N5 N 0.9251(15) 0.0459(7) 0.6336(6) 0.087(5) Uiso 1 1 d .
O1 O 0.1124(6) 0.0895(3) 0.3959(3) 0.023(2) Uani 1 1 d .
O2 O 0.3020(6) 0.1143(3) 0.4809(2) 0.0131(18) Uani 1 1 d .
O3 O 0.1495(6) 0.0895(3) 0.4995(2) 0.0120(18) Uani 1 1 d .
O4 O 0.2757(7) 0.1884(3) 0.2929(3) 0.026(3) Uani 1 1 d .
O5 O 0.2578(8) 0.2500 0.3805(3) 0.015(2) Uiso 1 2 d S
O6 O 0.4145(9) 0.2500 0.3329(4) 0.024(3) Uani 1 2 d S
O7 O 0.5503(8) 0.2500 0.4517(3) 0.012(2) Uiso 1 2 d S
O8 O 0.4954(7) 0.2500 0.5943(3) 0.0052(19) Uiso 1 2 d S
O9 O 0.3352(7) 0.2500 0.5876(3) 0.0062(19) Uiso 1 2 d S
O10 O 0.3324(5) 0.1222(3) 0.5861(2) 0.0089(14) Uiso 1 1 d .
O11 O 0.1926(5) 0.1830(3) 0.5477(2) 0.0089(14) Uiso 1 1 d .
O12 O 0.1715(6) 0.0753(3) 0.6057(3) 0.018(2) Uani 1 1 d .
O13 O 0.1799(9) 0.2500 0.6374(3) 0.018(3) Uani 1 2 d S
O14 O 0.4074(5) 0.1824(3) 0.6682(2) 0.0095(14) Uiso 1 1 d .
O15 O 0.5065(5) 0.1217(3) 0.6051(2) 0.0092(14) Uiso 1 1 d .
O16 O 0.6797(6) 0.1236(3) 0.6196(3) 0.022(2) Uani 1 1 d .
O17 O 0.6195(6) 0.1897(3) 0.5361(2) 0.0130(18) Uani 1 1 d .
O18 O 0.4988(6) 0.0865(3) 0.7073(3) 0.020(2) Uani 1 1 d .
O19 O 0.4696(9) 0.2500 0.7517(4) 0.021(2) Uiso 1 2 d S
O20 O 0.5404(7) 0.1466(3) 0.7988(3) 0.025(2) Uani 1 1 d .
O21 O 0.1486(11) 0.2500 0.2385(4) 0.036(4) Uani 1 2 d S
O22 O 0.1145(7) 0.1883(3) 0.3301(3) 0.031(3) Uani 1 1 d .
O23 O 0.0148(9) 0.2500 0.3945(4) 0.022(2) Uiso 1 2 d S
O24 O -0.0402(7) 0.1352(3) 0.3574(3) 0.028(2) Uani 1 1 d .
O25 O 0.0115(7) 0.1508(3) 0.4585(3) 0.025(2) Uani 1 1 d .
O26 O 0.0227(6) 0.1379(3) 0.5605(3) 0.019(2) Uani 1 1 d .
O27 O 0.0584(8) 0.2500 0.5207(3) 0.013(2) Uiso 1 2 d S
O28 O 0.2287(6) 0.0093(3) 0.4291(3) 0.020(2) Uani 1 1 d .
O29 O 0.1643(6) 0.1934(3) 0.4380(2) 0.017(2) Uani 1 1 d .
O30 O 0.2809(6) 0.1142(3) 0.3789(2) 0.018(2) Uani 1 1 d .
O31 O 0.4130(6) 0.1823(3) 0.4111(2) 0.0147(19) Uani 1 1 d .
O32 O 0.4437(5) 0.1838(3) 0.5196(2) 0.0067(13) Uiso 1 1 d .
O33 O 0.4664(6) 0.0769(3) 0.4635(3) 0.0168(19) Uani 1 1 d .
O34 O 0.2738(6) 0.0105(3) 0.5438(3) 0.019(2) Uani 1 1 d .
O35 O 0.3771(6) 0.1391(3) 0.7669(3) 0.023(2) Uani 1 1 d .
O36 O 0.5869(6) 0.0141(3) 0.6372(3) 0.023(2) Uani 1 1 d .
O37 O 0.5830(6) 0.1819(3) 0.6934(3) 0.016(2) Uani 1 1 d .
O38 O 0.7157(10) 0.2500 0.7299(4) 0.029(3) Uani 1 2 d S
O39 O 0.6949(8) 0.2500 0.6240(3) 0.015(2) Uiso 1 2 d S
O40 O 0.7718(6) 0.1239(3) 0.5295(3) 0.027(2) Uani 1 1 d .
O41 O 0.8429(7) 0.1696(3) 0.6167(3) 0.034(3) Uani 1 1 d .
O42 O 0.7752(9) 0.2500 0.5430(4) 0.022(3) Uani 1 2 d S
O43 O 0.4163(7) 0.1217(3) 0.3136(3) 0.028(3) Uani 1 1 d .
O44 O 0.6721(7) 0.0662(3) 0.7165(3) 0.030(3) Uani 1 1 d .
O45 O 0.5658(6) 0.1879(3) 0.3579(3) 0.025(2) Uani 1 1 d .
O46 O 0.4525(16) 0.2500 0.2283(7) 0.088(6) Uiso 1 2 d S
O47 O 0.2399(18) 0.1538(8) 0.1839(8) 0.060(8) Uani 0.50 1 d P
O48 O 0.336(4) 0.2500 0.1609(16) 0.102(14) Uiso 0.50 2 d SP
O49 O 0.997(2) 0.0008(12) 0.4718(8) 0.088(9) Uiso 0.50 1 d P
O50 O 0.8810(16) 0.0704(8) 0.4557(7) 0.062(5) Uiso 0.60 1 d P
O51 O 0.5340(10) 0.9898(5) 0.7856(4) 0.022(3) Uiso 0.60 1 d P
O52 O 0.7922(13) 0.9706(7) 0.7062(6) 0.117(7) Uani 1 1 d .
O53 O 0.5679(11) 0.1039(5) 0.2551(5) 0.078(4) Uiso 1 1 d .
O54 O 0.8560(18) 0.2309(9) 0.4479(7) 0.062(9) Uani 0.50 1 d P
O55 O 0.9899(10) 0.2500 0.6281(4) 0.035(4) Uani 1 2 d S
O56 O 0.6096(8) 0.0470(4) 0.5278(3) 0.041(3) Uani 1 1 d .
O57 O 0.3215(19) 0.0414(9) 0.1591(8) 0.080(7) Uiso 0.60 1 d P

loop_
_atom_site_aniso_label
_atom_site_aniso_U_11
_atom_site_aniso_U_22
_atom_site_aniso_U_33
_atom_site_aniso_U_23
_atom_site_aniso_U_13
_atom_site_aniso_U_12
Mo1 0.0175(8) 0.0115(4) 0.0193(5) 0.0015(3) 0.0022(4) 0.0016(4)
Mo2 0.0153(8) 0.0143(4) 0.0296(5) 0.0003(4) 0.0086(5) 0.0018(4)
Mo3 0.0163(8) 0.0159(4) 0.0150(4) 0.0018(3) 0.0015(4) -0.0003(4)
Mo4 0.0159(8) 0.0085(4) 0.0139(4) 0.0004(3) 0.0024(4) -0.0022(4)
Mo5 0.0169(8) 0.0160(4) 0.0176(4) 0.0011(3) 0.0019(4) 0.0008(4)
Mo6 0.0209(12) 0.0156(6) 0.0204(7) 0.000 0.0044(6) 0.000
Mo7 0.0317(13) 0.0147(6) 0.0118(6) 0.000 0.0080(6) 0.000
Mo8 0.0193(12) 0.0207(6) 0.0268(7) -0.0018(5) -0.0026(6) -0.0036(6)
Mo9 0.0243(11) 0.0176(6) 0.0186(6) -0.0004(4) -0.0165(5) -0.0042(6)
Mo10 0.0393(13) 0.0116(6) 0.0087(5) -0.0023(4) 0.0033(6) 0.0008(6)
Mo11 0.0318(13) 0.0176(6) 0.0228(6) -0.0041(5) -0.0044(6) -0.0029(6)
Mo20 0.067(2) 0.0446(11) 0.0241(9) 0.000 -0.0150(10) 0.000
V8 0.0193(12) 0.0207(6) 0.0268(7) -0.0018(5) -0.0026(6) -0.0036(6)
V9 0.0243(11) 0.0176(6) 0.0186(6) -0.0004(4) -0.0165(5) -0.0042(6)
V10 0.0393(13) 0.0116(6) 0.0087(5) -0.0023(4) 0.0033(6) 0.0008(6)
V11 0.0318(13) 0.0176(6) 0.0228(6) -0.0041(5) -0.0044(6) -0.0029(6)
V12 0.008(2) 0.0059(10) 0.0068(11) 0.000 -0.0010(10) 0.000
V13 0.0144(15) 0.0056(7) 0.0078(7) -0.0010(6) 0.0020(7) -0.0008(7)
V14 0.014(2) 0.0111(11) 0.0181(12) 0.000 0.0014(12) 0.000
V15 0.067(2) 0.0446(11) 0.0241(9) 0.000 -0.0150(10) 0.000
S1 0.020(3) 0.0089(15) 0.0078(15) 0.000 -0.0040(15) 0.000
N1 0.036(12) 0.044(6) 0.053(7) 0.007(5) 0.015(6) 0.007(6)
N2 0.053(13) 0.057(7) 0.029(6) -0.013(5) -0.008(6) 0.012(7)
N3 0.031(10) 0.024(5) 0.040(6) -0.017(4) 0.011(5) -0.005(5)
N4 0.011(9) 0.031(5) 0.028(5) 0.006(4) -0.003(4) 0.013(5)
O1 0.028(7) 0.022(4) 0.019(4) -0.002(3) -0.011(4) -0.004(4)
O2 0.015(6) 0.011(3) 0.014(3) 0.000(3) -0.001(3) -0.003(3)
O3 0.007(6) 0.009(3) 0.020(3) -0.003(3) -0.001(3) -0.003(3)
O4 0.052(9) 0.016(4) 0.011(4) -0.002(3) 0.004(4) -0.001(4)
O6 0.044(11) 0.016(5) 0.012(5) 0.000 0.008(5) 0.000
O12 0.021(7) 0.016(3) 0.019(4) 0.004(3) 0.009(3) -0.011(3)
O13 0.027(10) 0.014(5) 0.012(5) 0.000 0.008(5) 0.000
O16 0.024(7) 0.011(3) 0.031(4) 0.006(3) 0.008(4) 0.000(3)
O17 0.009(6) 0.014(3) 0.016(3) -0.002(3) 0.004(3) -0.001(3)
O18 0.026(7) 0.012(3) 0.022(4) 0.003(3) 0.006(4) -0.001(4)
O20 0.030(8) 0.028(4) 0.018(4) 0.001(3) -0.005(4) 0.006(4)
O21 0.069(14) 0.033(6) 0.007(5) 0.000 -0.006(6) 0.000
O22 0.049(9) 0.023(4) 0.020(4) -0.006(3) -0.009(4) -0.012(4)
O24 0.026(8) 0.029(4) 0.030(4) 0.000(3) -0.015(4) -0.001(4)
O25 0.029(8) 0.020(4) 0.027(4) -0.001(3) -0.010(4) -0.008(4)
O26 0.016(7) 0.012(3) 0.029(4) -0.001(3) 0.000(4) 0.000(3)
O28 0.024(7) 0.014(4) 0.021(4) -0.003(3) -0.001(4) -0.001(3)
O29 0.022(7) 0.013(3) 0.017(4) 0.003(3) -0.011(3) -0.004(3)
O30 0.035(7) 0.010(3) 0.009(3) -0.005(3) -0.002(3) -0.002(3)
O31 0.020(6) 0.014(3) 0.011(3) -0.003(3) 0.005(3) -0.002(3)
O33 0.017(7) 0.010(3) 0.024(4) -0.002(3) 0.002(3) 0.000(3)
O34 0.030(7) 0.008(3) 0.018(4) -0.004(3) 0.004(3) -0.001(3)
O35 0.023(7) 0.026(4) 0.021(4) 0.006(3) 0.006(4) -0.004(4)
O36 0.033(8) 0.012(3) 0.023(4) 0.000(3) 0.000(4) -0.001(4)
O37 0.009(6) 0.019(4) 0.021(4) 0.001(3) 0.007(3) -0.004(3)
O38 0.037(12) 0.021(5) 0.029(6) 0.000 -0.001(6) 0.000
O40 0.023(8) 0.013(4) 0.047(5) -0.002(3) 0.015(4) 0.002(4)
O41 0.039(9) 0.022(4) 0.041(5) 0.003(4) -0.003(5) -0.001(4)
O42 0.020(10) 0.017(5) 0.029(6) 0.000 0.015(5) 0.000
O43 0.045(9) 0.024(4) 0.016(4) 0.001(3) 0.015(4) 0.002(4)
O44 0.040(9) 0.024(4) 0.026(4) -0.001(3) 0.003(4) 0.006(4)
O45 0.036(8) 0.016(4) 0.022(4) -0.007(3) 0.011(4) 0.002(4)
O47 0.08(2) 0.043(11) 0.063(13) -0.042(10) -0.026(13) 0.028(12)
O52 0.101(19) 0.145(13) 0.106(11) -0.081(10) -0.041(10) 0.022(12)
O54 0.07(2) 0.07(2) 0.045(11) 0.000(9) 0.038(11) -0.009(12)
O55 0.029(12) 0.041(7) 0.034(7) 0.000 0.010(6) 0.000
O56 0.053(10) 0.034(5) 0.034(5) -0.004(4) 0.001(5) 0.000(5)

loop_
_atom_type_symbol
_atom_type_description
_atom_type_scat_dispersion_real
_atom_type_scat_dispersion_imag
_atom_type_scat_source
Mo Mo -1.6832 0.6857 'International Tables Vol C Tables 4.2.6.8 and 6.1.1.4'
V V 0.3005 0.5294 'International Tables Vol C Tables 4.2.6.8 and 6.1.1.4'
S S 0.1246 0.1234 'International Tables Vol C Tables 4.2.6.8 and 6.1.1.4'
N N 0.0061 0.0033 'International Tables Vol C Tables 4.2.6.8 and 6.1.1.4'
O O 0.0106 0.0060 'International Tables Vol C Tables 4.2.6.8 and 6.1.1.4'
H H 0.0000 0.0000 'International Tables Vol C Tables 4.2.6.8 and 6.1.1.4'

loop_
_geom_angle_atom_site_label_1
_geom_angle_atom_site_label_2
_geom_angle_atom_site_label_3
_geom_angle
_geom_angle_site_symmetry_1
_geom_angle_site_symmetry_3
O44 Mo1 O36 103.2(4) . .
O44 Mo1 O16 100.8(4) . .
O36 Mo1 O16 100.5(3) . .
O44 Mo1 O18 98.1(4) . .
O36 Mo1 O18 97.8(4) . .
O16 Mo1 O18 149.9(3) . .
O44 Mo1 O37 94.7(3) . .
O36 Mo1 O37 160.7(4) . .
O16 Mo1 O37 82.8(3) . .
O18 Mo1 O37 72.4(3) . .
O44 Mo1 O15 173.1(3) . .
O36 Mo1 O15 83.6(3) . .
O16 Mo1 O15 79.1(3) . .
O18 Mo1 O15 79.4(3) . .
O37 Mo1 O15 78.4(3) . .
O41 Mo2 O40 105.0(4) . .
O41 Mo2 O16 100.5(4) . .
O40 Mo2 O16 99.3(3) . .
O41 Mo2 O42 100.3(5) . .
O40 Mo2 O42 96.3(4) . .
O16 Mo2 O42 149.7(5) . .
O41 Mo2 O39 95.8(4) . .
O40 Mo2 O39 158.0(4) . .
O16 Mo2 O39 83.7(3) . .
O42 Mo2 O39 72.5(3) . .
O41 Mo2 O17 172.7(3) . .
O40 Mo2 O17 82.3(4) . .
O16 Mo2 O17 78.6(3) . .
O42 Mo2 O17 77.9(4) . .
O39 Mo2 O17 76.9(3) . .
O20 Mo3 O35 103.6(4) . .
O20 Mo3 O19 100.1(4) . .
O35 Mo3 O19 102.0(5) . .
O20 Mo3 O18 98.8(3) . .
O35 Mo3 O18 94.7(4) . .
O19 Mo3 O18 150.9(4) . .
O20 Mo3 O37 95.4(4) . .
O35 Mo3 O37 158.6(3) . .
O19 Mo3 O37 83.9(4) . .
O18 Mo3 O37 72.4(3) . .
O20 Mo3 O14 171.8(4) . .
O35 Mo3 O14 84.0(3) . .
O19 Mo3 O14 81.0(4) . .
O18 Mo3 O14 77.3(3) . .
O37 Mo3 O14 76.6(3) . .
O12 Mo4 O34 103.0(3) . .
O12 Mo4 O10 101.4(3) . .
O34 Mo4 O10 101.8(4) . .
O12 Mo4 O3 98.5(4) . .
O34 Mo4 O3 99.2(3) . .
O10 Mo4 O3 146.8(3) . .
O12 Mo4 O11 89.2(3) . .
O34 Mo4 O11 165.6(3) . .
O10 Mo4 O11 83.0(3) . .
O3 Mo4 O11 71.0(2) . .
O12 Mo4 O2 166.2(3) . .
O34 Mo4 O2 88.3(3) . .
O10 Mo4 O2 83.7(3) . .
O3 Mo4 O2 71.6(3) . .
O11 Mo4 O2 78.7(2) . .
O14 Mo5 O15 100.4(3) . .
O14 Mo5 O10 101.7(3) . .
O15 Mo5 O10 102.4(3) . .
O14 Mo5 O8 96.2(3) . .
O15 Mo5 O8 96.1(4) . .
O10 Mo5 O8 151.4(3) . .
O14 Mo5 O9 90.3(3) . .
O15 Mo5 O9 165.7(3) . .
O10 Mo5 O9 84.6(3) . .
O8 Mo5 O9 73.1(3) . .
O14 Mo5 O32 166.9(3) . .
O15 Mo5 O32 88.5(3) . .
O10 Mo5 O32 85.5(3) . .
O8 Mo5 O32 73.2(3) . .
O9 Mo5 O32 79.5(3) . .
O17 Mo6 O17 100.0(5) 7_565 .
O17 Mo6 O7 101.3(3) 7_565 .
O17 Mo6 O7 101.3(3) . .
O17 Mo6 O8 96.4(3) 7_565 .
O17 Mo6 O8 96.4(3) . .
O7 Mo6 O8 152.2(5) . .
O17 Mo6 O32 166.4(3) 7_565 .
O17 Mo6 O32 89.7(3) . .
O7 Mo6 O32 85.9(3) . .
O8 Mo6 O32 72.9(3) . .
O17 Mo6 O32 89.7(3) 7_565 7_565
O17 Mo6 O32 166.4(3) . 7_565
O7 Mo6 O32 85.9(3) . 7_565
O8 Mo6 O32 72.9(3) . 7_565
O32 Mo6 O32 79.2(4) . 7_565
O45 Mo7 O45 103.2(6) 7_565 .
O45 Mo7 O7 101.5(4) 7_565 .
O45 Mo7 O7 101.5(4) . .
O45 Mo7 O6 97.9(4) 7_565 .
O45 Mo7 O6 97.9(4) . .
O7 Mo7 O6 148.6(5) . .
O45 Mo7 O31 166.1(4) 7_565 .
O45 Mo7 O31 87.7(3) . .
O7 Mo7 O31 84.6(3) . .
O6 Mo7 O31 71.7(3) . .
O45 Mo7 O31 87.7(3) 7_565 7_565
O45 Mo7 O31 166.1(4) . 7_565
O7 Mo7 O31 84.6(3) . 7_565
O6 Mo7 O31 71.7(3) . 7_565
O31 Mo7 O31 80.3(4) . 7_565
O26 Mo8 O25 103.4(4) . .
O26 Mo8 O27 101.1(4) . .
O25 Mo8 O27 99.6(4) . .
O26 Mo8 O3 97.6(3) . .
O25 Mo8 O3 92.4(3) . .
O27 Mo8 O3 154.8(5) . .
O26 Mo8 O11 101.6(4) . .
O25 Mo8 O11 153.1(4) . .
O27 Mo8 O11 85.2(4) . .
O3 Mo8 O11 74.4(3) . .
O26 Mo8 O29 172.5(3) . .
O25 Mo8 O29 74.6(4) . .
O27 Mo8 O29 86.4(4) . .
O3 Mo8 O29 75.4(3) . .
O11 Mo8 O29 79.4(3) . .
O24 Mo9 O22 104.4(4) . .
O24 Mo9 O23 102.9(5) . .
O22 Mo9 O23 90.3(4) . .
O24 Mo9 O1 99.2(4) . .
O22 Mo9 O1 91.5(4) . .
O23 Mo9 O1 156.6(4) . .
O24 Mo9 O25 96.9(4) . .
O22 Mo9 O25 158.6(4) . .
O23 Mo9 O25 87.5(4) . .
O1 Mo9 O25 82.4(3) . .
O24 Mo9 O29 167.5(3) . .
O22 Mo9 O29 86.1(3) . .
O23 Mo9 O29 83.6(4) . .
O1 Mo9 O29 73.2(3) . .
O25 Mo9 O29 72.5(3) . .
O43 Mo10 O4 102.8(4) . .
O43 Mo10 O30 103.8(4) . .
O4 Mo10 O30 99.3(4) . .
O43 Mo10 O31 99.9(4) . .
O4 Mo10 O31 154.2(3) . .
O30 Mo10 O31 86.9(3) . .
O43 Mo10 O6 97.3(4) . .
O4 Mo10 O6 90.7(4) . .
O30 Mo10 O6 154.0(3) . .
O31 Mo10 O6 74.4(3) . .
O43 Mo10 O5 171.0(3) . .
O4 Mo10 O5 75.0(3) . .
O30 Mo10 O5 85.3(3) . .
O31 Mo10 O5 80.6(3) . .
O6 Mo10 O5 74.1(4) . .
O28 Mo11 O1 101.7(4) . .
O28 Mo11 O30 102.9(4) . .
O1 Mo11 O30 97.2(4) . .
O28 Mo11 O3 99.2(3) . .
O1 Mo11 O3 91.9(4) . .
O30 Mo11 O3 153.7(3) . .
O28 Mo11 O2 101.9(4) . .
O1 Mo11 O2 154.7(3) . .
O30 Mo11 O2 86.2(3) . .
O3 Mo11 O2 75.5(3) . .
O28 Mo11 O29 172.2(4) . .
O1 Mo11 O29 73.9(3) . .
O30 Mo11 O29 84.2(3) . .
O3 Mo11 O29 74.8(2) . .
O2 Mo11 O29 81.6(3) . .
O21 Mo20 O22 101.5(5) . .
O21 Mo20 O22 101.5(5) . 7_565
O22 Mo20 O22 88.4(6) . 7_565
O21 Mo20 O4 99.6(5) . 7_565
O22 Mo20 O4 158.7(3) . 7_565
O22 Mo20 O4 89.2(4) 7_565 7_565
O21 Mo20 O4 99.6(5) . .
O22 Mo20 O4 89.2(4) . .
O22 Mo20 O4 158.7(3) 7_565 .
O4 Mo20 O4 85.3(5) 7_565 .
O21 Mo20 O5 171.3(6) . .
O22 Mo20 O5 84.6(3) . .
O22 Mo20 O5 84.6(3) 7_565 .
O4 Mo20 O5 74.1(3) 7_565 .
O4 Mo20 O5 74.1(3) . .
O13 V12 O9 109.7(5) . .
O13 V12 O11 108.3(3) . 7_565
O9 V12 O11 109.9(3) . 7_565
O13 V12 O11 108.3(3) . .
O9 V12 O11 109.9(3) . .
O11 V12 O11 110.7(4) 7_565 .
O33 V13 O32 109.2(4) . .
O33 V13 O2 107.9(4) . .
O32 V13 O2 110.2(3) . .
O33 V13 O31 109.0(3) . .
O32 V13 O31 109.3(3) . .
O2 V13 O31 111.1(4) . .
O38 V14 O37 106.8(4) . .
O38 V14 O37 106.8(4) . 7_565
O37 V14 O37 111.9(6) . 7_565
O38 V14 O39 109.7(7) . .
O37 V14 O39 110.8(3) . .
O37 V14 O39 110.8(3) 7_565 .
O5 S1 O29 103.9(4) . .
O5 S1 O29 103.9(4) . 7_565
O29 S1 O29 103.1(7) . 7_565
Mo11 O1 Mo9 125.7(4) . .
V13 O2 Mo11 129.7(3) . .
V13 O2 Mo4 131.0(4) . .
Mo11 O2 Mo4 97.9(3) . .
Mo4 O3 Mo8 107.7(3) . .
Mo4 O3 Mo11 107.8(4) . .
Mo8 O3 Mo11 117.7(3) . .
Mo10 O4 Mo20 124.9(4) . .
S1 O5 Mo20 132.2(7) . .
S1 O5 V10 124.1(3) . 7_565
Mo20 O5 V10 85.9(3) . 7_565
S1 O5 Mo10 124.1(3) . 7_565
Mo20 O5 Mo10 85.9(3) . 7_565
V10 O5 Mo10 0.00(6) 7_565 7_565
S1 O5 Mo10 124.1(3) . .
Mo20 O5 Mo10 85.9(3) . .
V10 O5 Mo10 91.7(4) 7_565 .
Mo10 O5 Mo10 91.7(4) 7_565 .
Mo7 O6 Mo10 107.6(3) . .
Mo7 O6 V10 107.6(3) . 7_565
Mo10 O6 V10 117.5(7) . 7_565
Mo7 O6 Mo10 107.6(3) . 7_565
Mo10 O6 Mo10 117.5(7) . 7_565
V10 O6 Mo10 0.00(10) 7_565 7_565
Mo6 O7 Mo7 162.9(7) . .
Mo5 O8 Mo5 110.4(5) 7_565 .
Mo5 O8 Mo6 111.2(3) 7_565 .
Mo5 O8 Mo6 111.2(3) . .
V12 O9 Mo5 130.3(2) . 7_565
V12 O9 Mo5 130.3(2) . .
Mo5 O9 Mo5 97.5(4) 7_565 .
Mo5 O10 Mo4 166.3(4) . .
V12 O11 Mo8 128.3(4) . .
V12 O11 Mo4 130.3(4) . .
Mo8 O11 Mo4 98.0(3) . .
Mo5 O14 Mo3 139.3(4) . .
Mo5 O15 Mo1 136.0(3) . .
Mo2 O16 Mo1 170.0(4) . .
Mo6 O17 Mo2 136.9(4) . .
Mo1 O18 Mo3 116.6(4) . .
Mo3 O19 Mo3 169.7(7) 7_565 .
Mo9 O22 Mo20 147.5(4) . .
V9 O23 Mo9 0.00(7) 7_565 7_565
V9 O23 Mo9 145.8(8) 7_565 .
Mo9 O23 Mo9 145.8(8) 7_565 .
Mo8 O25 Mo9 124.6(5) . .
V8 O27 Mo8 0.00(8) 7_565 7_565
V8 O27 Mo8 157.5(7) 7_565 .
Mo8 O27 Mo8 157.5(7) 7_565 .
S1 O29 Mo9 130.9(4) . .
S1 O29 Mo8 124.4(4) . .
Mo9 O29 Mo8 88.3(3) . .
S1 O29 Mo11 124.1(5) . .
Mo9 O29 Mo11 87.0(2) . .
Mo8 O29 Mo11 89.6(2) . .
Mo10 O30 Mo11 159.7(4) . .
V13 O31 Mo10 128.1(4) . .
V13 O31 Mo7 131.2(4) . .
Mo10 O31 Mo7 99.0(3) . .
V13 O32 Mo5 130.0(4) . .
V13 O32 Mo6 130.7(4) . .
Mo5 O32 Mo6 97.0(2) . .
V14 O37 Mo3 130.5(4) . .
V14 O37 Mo1 131.7(4) . .
Mo3 O37 Mo1 96.7(3) . .
V14 O39 Mo2 130.4(2) . 7_565
V14 O39 Mo2 130.4(2) . .
Mo2 O39 Mo2 96.7(4) 7_565 .
Mo2 O42 Mo2 115.6(5) 7_565 .

loop_
_geom_bond_atom_site_label_1
_geom_bond_atom_site_label_2
_geom_bond_distance
_geom_bond_site_symmetry_2
Mo1 O44 1.717(9) .
Mo1 O36 1.727(7) .
Mo1 O16 1.920(8) .
Mo1 O18 1.940(9) .
Mo1 O37 2.220(7) .
Mo1 O15 2.359(7) .
Mo2 O41 1.689(11) .
Mo2 O40 1.727(7) .
Mo2 O16 1.882(8) .
Mo2 O42 1.939(6) .
Mo2 O39 2.196(7) .
Mo2 O17 2.426(8) .
Mo3 O20 1.710(8) .
Mo3 O35 1.723(9) .
Mo3 O19 1.9002(14) .
Mo3 O18 1.951(7) .
Mo3 O37 2.210(8) .
Mo3 O14 2.358(7) .
Mo4 O12 1.688(7) .
Mo4 O34 1.718(7) .
Mo4 O10 1.883(8) .
Mo4 O3 1.993(8) .
Mo4 O11 2.236(6) .
Mo4 O2 2.264(7) .
Mo5 O14 1.695(6) .
Mo5 O15 1.703(7) .
Mo5 O10 1.860(7) .
Mo5 O8 2.022(7) .
Mo5 O9 2.207(7) .
Mo5 O32 2.231(6) .
Mo6 O17 1.691(8) 7_565
Mo6 O17 1.691(7) .
Mo6 O7 1.885(9) .
Mo6 O8 2.034(9) .
Mo6 O32 2.235(7) .
Mo6 O32 2.235(7) 7_565
Mo7 O45 1.703(7) 7_565
Mo7 O45 1.703(7) .
Mo7 O7 1.897(9) .
Mo7 O6 2.000(13) .
Mo7 O31 2.255(8) .
Mo7 O31 2.255(8) 7_565
Mo8 O26 1.618(8) .
Mo8 O25 1.785(8) .
Mo8 O27 1.850(3) .
Mo8 O3 2.020(7) .
Mo8 O11 2.053(8) .
Mo8 O29 2.453(8) .
Mo9 O24 1.670(9) .
Mo9 O22 1.840(9) .
Mo9 O23 1.890(4) .
Mo9 O1 1.966(8) .
Mo9 O25 2.020(8) .
Mo9 O29 2.386(8) .
Mo10 O43 1.645(8) .
Mo10 O4 1.789(9) .
Mo10 O30 1.816(8) .
Mo10 O31 2.063(7) .
Mo10 O6 2.072(8) .
Mo10 O5 2.470(8) .
Mo11 O28 1.632(7) .
Mo11 O1 1.789(9) .
Mo11 O30 1.856(8) .
Mo11 O3 2.034(7) .
Mo11 O2 2.048(8) .
Mo11 O29 2.469(7) .
Mo20 O21 1.678(10) .
Mo20 O22 1.902(9) .
Mo20 O22 1.902(9) 7_565
Mo20 O4 1.955(9) 7_565
Mo20 O4 1.955(9) .
Mo20 O5 2.403(10) .
V12 O13 1.637(10) .
V12 O9 1.738(12) .
V12 O11 1.751(6) 7_565
V12 O11 1.751(6) .
V13 O33 1.634(7) .
V13 O32 1.734(6) .
V13 O2 1.756(9) .
V13 O31 1.772(6) .
V14 O38 1.616(13) .
V14 O37 1.767(7) .
V14 O37 1.767(7) 7_565
V14 O39 1.771(10) .
S1 O5 1.521(10) .
S1 O29 1.554(8) .
S1 O29 1.554(8) 7_565
O5 V10 2.470(8) 7_565
O5 Mo10 2.470(8) 7_565
O6 V10 2.072(7) 7_565
O6 Mo10 2.072(7) 7_565
O8 Mo5 2.022(6) 7_565
O9 Mo5 2.207(7) 7_565
O19 Mo3 1.9002(14) 7_565
O23 V9 1.890(4) 7_565
O23 Mo9 1.890(4) 7_565
O27 V8 1.850(3) 7_565
O27 Mo8 1.850(3) 7_565
O39 Mo2 2.196(7) 7_565
O42 Mo2 1.939(6) 7_565
O49 O49 1.47(4) 5_756
O54 O54 0.82(4) 7_565
